data_7716844
loop_
_publ_author_name
'Hudson, Luke A.'
'Stroek, Wowa'
'Albrecht, Martin'

_publ_section_title
;
 Tailoring C-H amination activity <i>via</i> modification of the
 triazole-derived carbene ligand.
;
_journal_issue 35
_journal_name_full 'Dalton transactions (Cambridge, England : 2003)'
_journal_page_first 14795
_journal_page_last 14800
_journal_paper_doi 10.1039/d4dt01715c
_journal_volume 53
_journal_year 2024
_chemical_formula_moiety 'C42 H48 Fe N6 O2'
_chemical_formula_sum 'C42 H48 Fe N6 O2'
_chemical_formula_weight 724.71
_space_group_crystal_system monoclinic
_space_group_IT_number 14
_space_group_name_Hall '-P 2yn'
_space_group_name_H-M_alt 'P 1 21/n 1'
_atom_sites_solution_hydrogens geom
_audit_creation_date 2024-05-16
_audit_creation_method
;
Olex2 1.5
(compiled 2024.01.12 svn.r2f8d729c for OlexSys, GUI svn.r6928)
;
_audit_update_record
;
2024-06-07 deposited with the CCDC.	2024-08-12 downloaded from the CCDC.
;
_cell_angle_alpha 90
_cell_angle_beta 95.8494(19)
_cell_angle_gamma 90
_cell_formula_units_Z 4
_cell_length_a 10.1907(2)
_cell_length_b 24.2458(4)
_cell_length_c 15.4249(3)
_cell_measurement_reflns_used 42537
_cell_measurement_temperature 173.01(10)
_cell_measurement_theta_max 33.161
_cell_measurement_theta_min 2.127
_cell_volume 3791.37(12)
_computing_cell_refinement 'CrysAlisPro 1.171.42.94a (Rigaku OD, 2023)'
_computing_data_collection 'CrysAlisPro 1.171.42.94a (Rigaku OD, 2023)'
_computing_data_reduction 'CrysAlisPro 1.171.42.94a (Rigaku OD, 2023)'
_computing_molecular_graphics 'Olex2 1.5 (Dolomanov et al., 2009)'
_computing_publication_material 'Olex2 1.5 (Dolomanov et al., 2009)'
_computing_structure_refinement 'SHELXL 2019/3 (Sheldrick, 2015)'
_computing_structure_solution 'SHELXT  (Sheldrick, 2015)'
_diffrn_ambient_temperature 173.15
_diffrn_detector_area_resol_mean 10
_diffrn_detector_type 'HyPix-Arc 100'
_diffrn_measured_fraction_theta_full 1.000
_diffrn_measured_fraction_theta_max 0.995
_diffrn_measurement_details
;
List of Runs (angles in degrees, time in seconds):

  # Type    Start    End  Width  t~exp~   \w     \q     \k     \f   Frames
#--------------------------------------------------------------------------
  1  \w    -11.00  87.00   0.50    8.00    --   13.03  66.00 -38.00  196
  2  \w    -61.00  37.00   0.50    8.00    --   13.03 -66.00-173.00  196
  3  \w    -16.00  83.00   0.50    8.00    --   13.03  77.00 120.00  198
  4  \w    -25.00  68.00   0.50    8.00    --  -13.50  19.00  90.00  186
  5  \w    -19.00  29.00   0.50    8.00    --  -13.50 -99.00 -30.00   96
  6  \w    -19.00  29.00   0.50    8.00    --  -13.50 -99.00  60.00   96
  7  \w    -87.00 -42.00   0.50    8.00    --  -13.50-178.00 -60.00   90
  8  \w    -56.00  42.00   0.50    8.00    --   13.03 -77.00   0.00  196
  9  \w    -18.00  54.00   0.50    8.00    --   13.03 -99.00 -90.00  144
 10  \w    -18.00  54.00   0.50    8.00    --   13.03 -99.00 120.00  144
 11  \w    -19.00  22.00   0.50    8.00    --  -13.50 -99.00 150.00   82
 12  \w    -89.00 -40.00   0.50    8.00    --  -13.50 178.00-150.00   98
;
_diffrn_measurement_device 'four-circle diffractometer'
_diffrn_measurement_device_type 'XtaLAB Synergy R, HyPix-Arc 100'
_diffrn_measurement_method '\w scans'
_diffrn_radiation_type MoK\a
_diffrn_radiation_wavelength 0.71073
_diffrn_reflns_av_unetI/netI 0.0405
_diffrn_reflns_Laue_measured_fraction_full 1.000
_diffrn_reflns_Laue_measured_fraction_max 0.995
_diffrn_reflns_limit_h_max 14
_diffrn_reflns_limit_h_min -14
_diffrn_reflns_limit_k_max 34
_diffrn_reflns_limit_k_min -34
_diffrn_reflns_limit_l_max 21
_diffrn_reflns_limit_l_min -21
_diffrn_reflns_number 21589
_diffrn_reflns_point_group_measured_fraction_full 1.000
_diffrn_reflns_point_group_measured_fraction_max 0.995
_diffrn_reflns_theta_full 25.242
_diffrn_reflns_theta_max 30.527
_diffrn_reflns_theta_min 2.141
_exptl_absorpt_coefficient_mu 0.442
_exptl_absorpt_correction_T_max 0.973
_exptl_absorpt_correction_T_min 0.957
_exptl_absorpt_correction_type gaussian
_exptl_absorpt_process_details
;
        CrysAlisPro 1.171.42.94a (Rigaku Oxford Diffraction, 2023)
        Numerical absorption correction based on gaussian integration over
        a multifaceted crystal model
        Empirical absorption correction using spherical harmonics,
        implemented in SCALE3 ABSPACK scaling algorithm.
;
_exptl_crystal_colour orange
_exptl_crystal_colour_primary orange
_exptl_crystal_density_diffrn 1.270
_exptl_crystal_description block
_exptl_crystal_F_000 1536
_exptl_crystal_size_max 0.156
_exptl_crystal_size_mid 0.096
_exptl_crystal_size_min 0.087
_refine_diff_density_max 0.342
_refine_diff_density_min -0.296
_refine_diff_density_rms 0.050
_refine_ls_extinction_method none
_refine_ls_goodness_of_fit_ref 1.028
_refine_ls_hydrogen_treatment constr
_refine_ls_matrix_type full
_refine_ls_number_parameters 471
_refine_ls_number_reflns 21589
_refine_ls_number_restraints 0
_refine_ls_restrained_S_all 1.028
_refine_ls_R_factor_all 0.0655
_refine_ls_R_factor_gt 0.0415
_refine_ls_shift/su_max 0.001
_refine_ls_shift/su_mean 0.000
_refine_ls_structure_factor_coef Fsqd
_refine_ls_weighting_details 'w=1/[\s^2^(Fo^2^)+(0.0540P)^2^] where P=(Fo^2^+2Fc^2^)/3'
_refine_ls_weighting_scheme calc
_refine_ls_wR_factor_gt 0.0936
_refine_ls_wR_factor_ref 0.0992
_reflns_Friedel_coverage 0.000
_reflns_number_gt 15592
_reflns_number_total 21589
_reflns_threshold_expression 'I > 2\s(I)'
_twin_special_details
;
Component 2 rotated by -179.9719\% 
around [1.00 0.00 0.00] (reciprocal) or [1.00 0.00 0.07] (direct)
;
_cod_data_source_file d4dt01715c2.cif
_cod_data_source_block 23ma017_lah065
_cod_depositor_comments 'Adding full bibliography for 7716844--7716845.cif.'
_cod_original_cell_volume 3791.39(13)
_cod_database_code 7716844
_shelx_shelxl_version_number 2019/3
_shelx_space_group_comment
;
The symmetry employed for this shelxl refinement is uniquely defined
by the following loop, which should always be used as a source of
symmetry information in preference to the above space-group names.
They are only intended as comments.
;
_shelx_estimated_absorpt_t_max 0.963
_shelx_estimated_absorpt_t_min 0.934
_olex2_refinement_description
;
1. Twinned data refinement
 Scales: 0.6646(5)
 0.3354(5)
2. Fixed Uiso
 At 1.2 times of:
  All C(H) groups
 At 1.5 times of:
  All C(H,H,H) groups
3.a Ternary CH refined with riding coordinates:
 C16(H16), C40(H40), C19(H19), C37(H37)
3.b Aromatic/amide H refined with riding coordinates:
 C26(H26), C2(H2), C23(H23), C25(H25), C12(H12), C5(H5), C35(H35), C24(H24),
 C4(H4), C3(H3), C33(H33), C14(H14), C34(H34), C13(H13)
3.c Idealised Me refined as rotating group:
 C30(H30A,H30B,H30C), C9(H9A,H9B,H9C), C17(H17A,H17B,H17C), C18(H18A,H18B,
 H18C), C42(H42A,H42B,H42C), C38(H38A,H38B,H38C), C39(H39A,H39B,H39C), C41(H41A,
 H41B,H41C), C21(H21A,H21B,H21C), C20(H20A,H20B,H20C)
;
_olex2_submission_special_instructions 'No special instructions were received'
_oxdiff_exptl_absorpt_empirical_details
;
Empirical correction (ABSPACK) includes:
- Absorption correction using spherical harmonics
- Frame scaling
;

loop_
_space_group_symop_operation_xyz
'x, y, z'
'-x+1/2, y+1/2, -z+1/2'
'-x, -y, -z'
'x-1/2, -y-1/2, z-1/2'

loop_
_atom_site_label
_atom_site_type_symbol
_atom_site_fract_x
_atom_site_fract_y
_atom_site_fract_z
_atom_site_U_iso_or_equiv
_atom_site_adp_type
_atom_site_occupancy
_atom_site_site_symmetry_order
_atom_site_calc_flag
_atom_site_refinement_flags_posn
_atom_site_refinement_flags_adp
_atom_site_refinement_flags_occupancy
_atom_site_disorder_assembly
_atom_site_disorder_group
Fe1 Fe 0.14695(2) 0.74456(2) 0.50930(2) 0.02383(6) Uani 1 1 d . . . . .
O2 O 0.06876(10) 0.79866(4) 0.42639(7) 0.0295(2) Uani 1 1 d . . . . .
O1 O 0.05949(10) 0.68979(4) 0.57488(7) 0.0300(2) Uani 1 1 d . . . . .
N4 N 0.35589(11) 0.72105(4) 0.29276(7) 0.0236(2) Uani 1 1 d . . . . .
N6 N 0.32688(11) 0.66953(4) 0.39725(7) 0.0242(2) Uani 1 1 d . . . . .
N3 N 0.27727(11) 0.82758(4) 0.65440(7) 0.0228(2) Uani 1 1 d . . . . .
N5 N 0.38087(12) 0.67005(4) 0.32162(8) 0.0257(3) Uani 1 1 d . . . . .
N1 N 0.28576(12) 0.78013(5) 0.76749(8) 0.0269(3) Uani 1 1 d . . . . .
N2 N 0.30858(12) 0.83096(5) 0.74083(8) 0.0283(3) Uani 1 1 d . . . . .
C29 C 0.26749(14) 0.71728(5) 0.41876(9) 0.0242(3) Uani 1 1 d . . . . .
C28 C 0.28854(13) 0.75167(5) 0.34850(9) 0.0223(3) Uani 1 1 d . . . . .
C22 C 0.13803(14) 0.82938(5) 0.37606(9) 0.0261(3) Uani 1 1 d . . . . .
C27 C 0.24824(14) 0.80955(5) 0.33565(9) 0.0252(3) Uani 1 1 d . . . . .
C8 C 0.23461(13) 0.77730(5) 0.62370(9) 0.0234(3) Uani 1 1 d . . . . .
C31 C 0.33591(15) 0.61912(5) 0.44824(9) 0.0264(3) Uani 1 1 d . . . . .
C10 C 0.28694(14) 0.87780(5) 0.60472(9) 0.0239(3) Uani 1 1 d . . . . .
C7 C 0.24200(13) 0.74564(5) 0.70008(9) 0.0233(3) Uani 1 1 d . . . . .
C11 C 0.18930(14) 0.91767(5) 0.60991(9) 0.0262(3) Uani 1 1 d . . . . .
C1 C 0.11608(14) 0.66279(5) 0.64364(9) 0.0269(3) Uani 1 1 d . . . . .
C16 C 0.07394(14) 0.90951(6) 0.66346(10) 0.0303(3) Uani 1 1 d . . . . .
H16 H 0.076566 0.870420 0.684240 0.036 Uiso 1 1 calc R U . . .
C36 C 0.23483(15) 0.58010(5) 0.43224(9) 0.0293(3) Uani 1 1 d . . . . .
C6 C 0.20773(14) 0.68713(5) 0.70830(9) 0.0265(3) Uani 1 1 d . . . . .
C32 C 0.44181(15) 0.61302(6) 0.51172(10) 0.0322(3) Uani 1 1 d . . . . .
C40 C 0.11993(16) 0.58731(6) 0.36309(10) 0.0321(3) Uani 1 1 d . . . . .
H40 H 0.126914 0.624806 0.336944 0.039 Uiso 1 1 calc R U . . .
C15 C 0.39265(14) 0.88345(6) 0.55411(10) 0.0282(3) Uani 1 1 d . . . . .
C30 C 0.39876(15) 0.73472(6) 0.20758(10) 0.0284(3) Uani 1 1 d . . . . .
H30A H 0.484665 0.753200 0.215680 0.043 Uiso 1 1 calc R U . . .
H30B H 0.333955 0.759297 0.176185 0.043 Uiso 1 1 calc R U . . .
H30C H 0.406349 0.700822 0.173851 0.043 Uiso 1 1 calc R U . . .
C26 C 0.31935(16) 0.84649(6) 0.28813(10) 0.0307(3) Uani 1 1 d . . . . .
H26 H 0.395857 0.833786 0.263849 0.037 Uiso 1 1 calc R U . . .
C2 C 0.08274(16) 0.60696(6) 0.65503(11) 0.0346(3) Uani 1 1 d . . . . .
H2 H 0.018966 0.590170 0.614131 0.041 Uiso 1 1 calc R U . . .
C23 C 0.10048(16) 0.88473(6) 0.36088(10) 0.0333(3) Uani 1 1 d . . . . .
H23 H 0.025345 0.898546 0.385540 0.040 Uiso 1 1 calc R U . . .
C19 C 0.49725(15) 0.83897(6) 0.55345(10) 0.0345(3) Uani 1 1 d . . . . .
H19 H 0.451507 0.802425 0.549934 0.041 Uiso 1 1 calc R U . . .
C25 C 0.28114(17) 0.90061(6) 0.27581(11) 0.0386(4) Uani 1 1 d . . . . .
H25 H 0.330555 0.924895 0.243337 0.046 Uiso 1 1 calc R U . . .
C37 C 0.55036(16) 0.65599(6) 0.52889(11) 0.0370(4) Uani 1 1 d . . . . .
H37 H 0.537408 0.684642 0.482163 0.044 Uiso 1 1 calc R U . . .
C12 C 0.20189(16) 0.96631(6) 0.56311(11) 0.0346(4) Uani 1 1 d . . . . .
H12 H 0.138720 0.994904 0.565937 0.041 Uiso 1 1 calc R U . . .
C5 C 0.26705(16) 0.65422(6) 0.77604(10) 0.0339(3) Uani 1 1 d . . . . .
H5 H 0.331798 0.670028 0.817341 0.041 Uiso 1 1 calc R U . . .
C35 C 0.24534(17) 0.53273(6) 0.48357(11) 0.0367(4) Uani 1 1 d . . . . .
H35 H 0.180119 0.504781 0.474133 0.044 Uiso 1 1 calc R U . . .
C24 C 0.16945(18) 0.91931(6) 0.31141(11) 0.0392(4) Uani 1 1 d . . . . .
H24 H 0.140568 0.956234 0.301495 0.047 Uiso 1 1 calc R U . . .
C4 C 0.23372(17) 0.59945(6) 0.78420(12) 0.0408(4) Uani 1 1 d . . . . .
H4 H 0.274602 0.577916 0.830831 0.049 Uiso 1 1 calc R U . . .
C3 C 0.13991(18) 0.57616(6) 0.72362(12) 0.0411(4) Uani 1 1 d . . . . .
H3 H 0.115010 0.538694 0.729553 0.049 Uiso 1 1 calc R U . . .
C33 C 0.44518(17) 0.56515(7) 0.56192(11) 0.0404(4) Uani 1 1 d . . . . .
H33 H 0.515271 0.559693 0.606603 0.048 Uiso 1 1 calc R U . . .
C14 C 0.39870(16) 0.93256(6) 0.50801(11) 0.0369(4) Uani 1 1 d . . . . .
H14 H 0.468534 0.938148 0.472598 0.044 Uiso 1 1 calc R U . . .
C9 C 0.30213(19) 0.77112(7) 0.86190(10) 0.0398(4) Uani 1 1 d . . . . .
H9A H 0.384190 0.750833 0.877930 0.060 Uiso 1 1 calc R U . . .
H9B H 0.227345 0.749725 0.878990 0.060 Uiso 1 1 calc R U . . .
H9C H 0.305793 0.806795 0.891931 0.060 Uiso 1 1 calc R U . . .
C34 C 0.34798(18) 0.52555(6) 0.54757(12) 0.0424(4) Uani 1 1 d . . . . .
H34 H 0.352117 0.493083 0.582224 0.051 Uiso 1 1 calc R U . . .
C13 C 0.30504(17) 0.97334(6) 0.51278(12) 0.0399(4) Uani 1 1 d . . . . .
H13 H 0.311757 1.006620 0.481026 0.048 Uiso 1 1 calc R U . . .
C17 C 0.08669(18) 0.94665(7) 0.74387(11) 0.0467(4) Uani 1 1 d . . . . .
H17A H 0.170454 0.939024 0.778867 0.070 Uiso 1 1 calc R U . . .
H17B H 0.013400 0.939381 0.778754 0.070 Uiso 1 1 calc R U . . .
H17C H 0.084395 0.985374 0.725564 0.070 Uiso 1 1 calc R U . . .
C18 C -0.05776(17) 0.91823(8) 0.60922(13) 0.0509(5) Uani 1 1 d . . . . .
H18A H -0.063355 0.956315 0.587883 0.076 Uiso 1 1 calc R U . . .
H18B H -0.129788 0.911194 0.645276 0.076 Uiso 1 1 calc R U . . .
H18C H -0.064929 0.892798 0.559583 0.076 Uiso 1 1 calc R U . . .
C42 C -0.01213(17) 0.58396(8) 0.40192(12) 0.0478(4) Uani 1 1 d . . . . .
H42A H -0.022117 0.547232 0.426950 0.072 Uiso 1 1 calc R U . . .
H42B H -0.084232 0.590596 0.356049 0.072 Uiso 1 1 calc R U . . .
H42C H -0.014630 0.611902 0.447625 0.072 Uiso 1 1 calc R U . . .
C38 C 0.68814(17) 0.63081(8) 0.52606(13) 0.0469(4) Uani 1 1 d . . . . .
H38A H 0.754884 0.659915 0.534870 0.070 Uiso 1 1 calc R U . . .
H38B H 0.693654 0.613314 0.469275 0.070 Uiso 1 1 calc R U . . .
H38C H 0.703792 0.603117 0.572245 0.070 Uiso 1 1 calc R U . . .
C39 C 0.53921(18) 0.68419(8) 0.61637(13) 0.0492(5) Uani 1 1 d . . . . .
H39A H 0.550801 0.656763 0.663194 0.074 Uiso 1 1 calc R U . . .
H39B H 0.452053 0.701322 0.615972 0.074 Uiso 1 1 calc R U . . .
H39C H 0.607606 0.712563 0.626066 0.074 Uiso 1 1 calc R U . . .
C41 C 0.1257(2) 0.54485(7) 0.29051(12) 0.0523(5) Uani 1 1 d . . . . .
H41A H 0.209743 0.548357 0.265273 0.079 Uiso 1 1 calc R U . . .
H41B H 0.052702 0.551251 0.245175 0.079 Uiso 1 1 calc R U . . .
H41C H 0.118338 0.507676 0.314493 0.079 Uiso 1 1 calc R U . . .
C21 C 0.58031(19) 0.84289(9) 0.47703(13) 0.0571(5) Uani 1 1 d . . . . .
H21A H 0.522264 0.843735 0.422339 0.086 Uiso 1 1 calc R U . . .
H21B H 0.638792 0.810790 0.477270 0.086 Uiso 1 1 calc R U . . .
H21C H 0.633346 0.876665 0.482307 0.086 Uiso 1 1 calc R U . . .
C20 C 0.58949(18) 0.84026(8) 0.63844(12) 0.0511(5) Uani 1 1 d . . . . .
H20A H 0.634723 0.875945 0.643895 0.077 Uiso 1 1 calc R U . . .
H20B H 0.654857 0.810656 0.637709 0.077 Uiso 1 1 calc R U . . .
H20C H 0.537845 0.834990 0.688027 0.077 Uiso 1 1 calc R U . . .

loop_
_atom_site_aniso_label
_atom_site_aniso_U_11
_atom_site_aniso_U_22
_atom_site_aniso_U_33
_atom_site_aniso_U_23
_atom_site_aniso_U_13
_atom_site_aniso_U_12
Fe1 0.02689(11) 0.02048(10) 0.02485(10) -0.00178(8) 0.00619(8) -0.00125(8)
O2 0.0269(5) 0.0272(5) 0.0352(6) 0.0030(4) 0.0069(4) 0.0018(4)
O1 0.0325(6) 0.0265(5) 0.0316(5) -0.0005(4) 0.0070(4) -0.0060(4)
N4 0.0233(6) 0.0191(5) 0.0290(6) 0.0025(4) 0.0058(5) -0.0001(4)
N6 0.0279(6) 0.0187(5) 0.0269(6) 0.0007(4) 0.0074(5) 0.0001(4)
N3 0.0230(6) 0.0197(5) 0.0258(6) -0.0024(4) 0.0025(5) 0.0004(4)
N5 0.0281(6) 0.0205(5) 0.0298(6) 0.0025(5) 0.0091(5) 0.0015(5)
N1 0.0293(7) 0.0227(6) 0.0288(6) 0.0004(5) 0.0027(5) 0.0032(5)
N2 0.0326(7) 0.0233(6) 0.0286(6) -0.0012(5) 0.0012(5) 0.0014(5)
C29 0.0257(7) 0.0166(6) 0.0306(7) -0.0021(5) 0.0042(6) -0.0018(5)
C28 0.0209(7) 0.0199(6) 0.0264(7) -0.0008(5) 0.0037(5) -0.0023(5)
C22 0.0275(7) 0.0219(6) 0.0282(7) 0.0001(5) -0.0009(6) -0.0007(5)
C27 0.0277(8) 0.0188(6) 0.0289(7) 0.0005(5) 0.0016(6) -0.0012(5)
C8 0.0202(7) 0.0196(6) 0.0314(7) -0.0035(5) 0.0070(6) 0.0008(5)
C31 0.0341(8) 0.0178(6) 0.0288(7) 0.0038(5) 0.0103(6) 0.0039(5)
C10 0.0244(7) 0.0181(6) 0.0287(7) -0.0019(5) 0.0004(6) -0.0041(5)
C7 0.0199(7) 0.0215(6) 0.0290(7) -0.0024(5) 0.0050(5) 0.0026(5)
C11 0.0252(7) 0.0205(6) 0.0325(8) -0.0040(5) 0.0009(6) -0.0033(5)
C1 0.0275(8) 0.0224(6) 0.0332(8) -0.0013(6) 0.0141(6) 0.0005(5)
C16 0.0270(8) 0.0241(7) 0.0403(8) -0.0013(6) 0.0058(6) 0.0013(6)
C36 0.0352(8) 0.0208(6) 0.0333(8) 0.0004(6) 0.0100(6) 0.0019(6)
C6 0.0255(7) 0.0208(6) 0.0347(8) 0.0007(5) 0.0109(6) 0.0034(5)
C32 0.0336(9) 0.0286(7) 0.0355(8) 0.0064(6) 0.0081(7) 0.0032(6)
C40 0.0406(9) 0.0196(7) 0.0362(8) 0.0019(6) 0.0042(7) -0.0045(6)
C15 0.0241(7) 0.0283(7) 0.0319(8) -0.0038(6) 0.0015(6) -0.0052(6)
C30 0.0282(8) 0.0297(7) 0.0288(7) 0.0040(6) 0.0101(6) -0.0009(6)
C26 0.0346(8) 0.0216(7) 0.0367(8) 0.0019(6) 0.0071(7) -0.0022(6)
C2 0.0381(9) 0.0250(7) 0.0423(9) -0.0025(6) 0.0120(7) -0.0059(6)
C23 0.0339(9) 0.0251(7) 0.0406(9) -0.0031(6) 0.0024(7) 0.0059(6)
C19 0.0247(8) 0.0371(8) 0.0422(9) -0.0076(7) 0.0059(7) -0.0004(6)
C25 0.0484(10) 0.0222(7) 0.0461(9) 0.0072(6) 0.0092(8) -0.0048(7)
C37 0.0337(9) 0.0347(8) 0.0420(9) 0.0082(7) 0.0009(7) -0.0001(6)
C12 0.0345(9) 0.0211(7) 0.0473(10) 0.0004(6) 0.0003(7) -0.0011(6)
C5 0.0336(9) 0.0274(7) 0.0408(9) 0.0029(6) 0.0044(7) 0.0037(6)
C35 0.0407(9) 0.0228(7) 0.0482(9) 0.0075(6) 0.0122(8) -0.0010(6)
C24 0.0506(11) 0.0177(7) 0.0489(10) 0.0035(6) 0.0034(8) 0.0037(6)
C4 0.0452(10) 0.0274(8) 0.0504(10) 0.0130(7) 0.0078(8) 0.0055(7)
C3 0.0476(10) 0.0230(7) 0.0552(10) 0.0055(7) 0.0171(9) -0.0023(7)
C33 0.0379(9) 0.0385(9) 0.0450(10) 0.0151(7) 0.0056(8) 0.0059(7)
C14 0.0309(8) 0.0397(9) 0.0408(9) 0.0035(7) 0.0074(7) -0.0119(7)
C9 0.0565(11) 0.0355(8) 0.0267(8) 0.0004(6) 0.0013(7) 0.0014(8)
C34 0.0476(11) 0.0307(8) 0.0506(10) 0.0181(7) 0.0128(8) 0.0055(7)
C13 0.0414(10) 0.0277(8) 0.0501(10) 0.0093(7) 0.0020(8) -0.0104(7)
C17 0.0465(11) 0.0436(10) 0.0517(11) -0.0140(8) 0.0140(9) 0.0006(8)
C18 0.0296(9) 0.0615(12) 0.0610(12) 0.0063(9) 0.0025(8) -0.0014(8)
C42 0.0390(10) 0.0551(11) 0.0494(11) 0.0081(9) 0.0048(8) 0.0048(8)
C38 0.0373(10) 0.0514(10) 0.0542(11) 0.0023(8) 0.0159(8) 0.0002(8)
C39 0.0374(10) 0.0486(10) 0.0618(12) -0.0112(9) 0.0062(9) 0.0033(8)
C41 0.0707(14) 0.0412(10) 0.0456(10) -0.0109(8) 0.0085(10) -0.0047(9)
C21 0.0388(11) 0.0775(14) 0.0576(12) -0.0112(11) 0.0184(9) 0.0051(10)
C20 0.0319(10) 0.0649(12) 0.0553(12) -0.0093(9) -0.0012(8) 0.0120(9)

loop_
_atom_type_symbol
_atom_type_description
_atom_type_scat_dispersion_real
_atom_type_scat_dispersion_imag
_atom_type_scat_source
C C 0.0033 0.0016 'International Tables Vol C Tables 4.2.6.8 and 6.1.1.4'
H H 0.0000 0.0000 'International Tables Vol C Tables 4.2.6.8 and 6.1.1.4'
Fe Fe 0.3463 0.8444 'International Tables Vol C Tables 4.2.6.8 and 6.1.1.4'
N N 0.0061 0.0033 'International Tables Vol C Tables 4.2.6.8 and 6.1.1.4'
O O 0.0106 0.0060 'International Tables Vol C Tables 4.2.6.8 and 6.1.1.4'

loop_
_exptl_crystal_face_index_h
_exptl_crystal_face_index_k
_exptl_crystal_face_index_l
_exptl_crystal_face_perp_dist
1 0 0 0.0466
-1 0 0 0.0449
-1 -1 -1 0.0546
1 1 1 0.0751
1 -1 0 0.0325
1 -1 1 0.0483
-1 1 -1 0.047
0 -1 -1 0.085
0 0 -1 0.0794
0 0 1 0.0539
0 -1 1 0.0448
0 1 0 0.0539
0 -1 0 0.0505
1 1 -1 0.0494
-1 -1 1 0.0464
-1 0 1 0.037
1 0 -1 0.0497
1 1 0 0.0627
-1 -1 0 0.0401
1 -1 -1 0.0553
2 24 -16 0.0467
6 -29 5 0.0371
5 -19 15 0.0414
7 28 -7 0.0577

loop_
_geom_angle_atom_site_label_1
_geom_angle_atom_site_label_2
_geom_angle_atom_site_label_3
_geom_angle
_geom_angle_site_symmetry_1
_geom_angle_site_symmetry_3
_geom_angle_publ_flag
O2 Fe1 C29 90.19(5) . . ?
O2 Fe1 C8 114.66(5) . . ?
O1 Fe1 O2 128.70(4) . . ?
O1 Fe1 C29 118.10(5) . . ?
O1 Fe1 C8 89.96(5) . . ?
C8 Fe1 C29 117.97(5) . . ?
C22 O2 Fe1 123.74(9) . . ?
C1 O1 Fe1 124.68(9) . . ?
N5 N4 C28 112.61(11) . . ?
N5 N4 C30 116.51(11) . . ?
C28 N4 C30 130.84(11) . . ?
N5 N6 C29 115.84(11) . . ?
N5 N6 C31 118.09(10) . . ?
C29 N6 C31 126.07(11) . . ?
N2 N3 C8 115.79(11) . . ?
N2 N3 C10 116.91(10) . . ?
C8 N3 C10 127.24(11) . . ?
N4 N5 N6 102.63(10) . . ?
N2 N1 C7 112.61(11) . . ?
N2 N1 C9 116.14(12) . . ?
C7 N1 C9 131.10(12) . . ?
N1 N2 N3 102.70(10) . . ?
N6 C29 Fe1 138.39(10) . . ?
N6 C29 C28 102.15(11) . . ?
C28 C29 Fe1 118.82(9) . . ?
N4 C28 C29 106.77(11) . . ?
N4 C28 C27 125.66(12) . . ?
C29 C28 C27 127.57(12) . . ?
O2 C22 C27 123.81(12) . . ?
O2 C22 C23 118.64(13) . . ?
C23 C22 C27 117.55(13) . . ?
C22 C27 C28 119.07(12) . . ?
C26 C27 C28 121.82(13) . . ?
C26 C27 C22 119.04(12) . . ?
N3 C8 Fe1 137.68(10) . . ?
N3 C8 C7 102.12(12) . . ?
C7 C8 Fe1 119.45(9) . . ?
C36 C31 N6 117.91(13) . . ?
C32 C31 N6 118.26(12) . . ?
C32 C31 C36 123.80(13) . . ?
C11 C10 N3 117.71(12) . . ?
C11 C10 C15 123.92(13) . . ?
C15 C10 N3 118.37(12) . . ?
N1 C7 C8 106.77(11) . . ?
N1 C7 C6 125.75(13) . . ?
C8 C7 C6 127.47(13) . . ?
C10 C11 C16 122.53(12) . . ?
C10 C11 C12 116.88(13) . . ?
C12 C11 C16 120.59(13) . . ?
O1 C1 C6 123.78(12) . . ?
O1 C1 C2 118.83(14) . . ?
C2 C1 C6 117.37(14) . . ?
C11 C16 H16 107.5 . . ?
C11 C16 C17 111.02(13) . . ?
C11 C16 C18 111.81(14) . . ?
C17 C16 H16 107.5 . . ?
C18 C16 H16 107.5 . . ?
C18 C16 C17 111.20(14) . . ?
C31 C36 C40 123.28(12) . . ?
C35 C36 C31 116.35(14) . . ?
C35 C36 C40 120.37(13) . . ?
C1 C6 C7 118.99(13) . . ?
C5 C6 C7 121.71(14) . . ?
C5 C6 C1 119.25(13) . . ?
C31 C32 C37 123.23(13) . . ?
C31 C32 C33 116.98(14) . . ?
C33 C32 C37 119.78(14) . . ?
C36 C40 H40 107.9 . . ?
C36 C40 C42 111.51(13) . . ?
C36 C40 C41 110.77(13) . . ?
C42 C40 H40 107.9 . . ?
C41 C40 H40 107.9 . . ?
C41 C40 C42 110.64(14) . . ?
C10 C15 C19 121.02(13) . . ?
C14 C15 C10 116.44(13) . . ?
C14 C15 C19 122.49(14) . . ?
N4 C30 H30A 109.5 . . ?
N4 C30 H30B 109.5 . . ?
N4 C30 H30C 109.5 . . ?
H30A C30 H30B 109.5 . . ?
H30A C30 H30C 109.5 . . ?
H30B C30 H30C 109.5 . . ?
C27 C26 H26 119.1 . . ?
C25 C26 C27 121.75(15) . . ?
C25 C26 H26 119.1 . . ?
C1 C2 H2 119.1 . . ?
C3 C2 C1 121.89(15) . . ?
C3 C2 H2 119.1 . . ?
C22 C23 H23 119.1 . . ?
C24 C23 C22 121.86(15) . . ?
C24 C23 H23 119.1 . . ?
C15 C19 H19 107.8 . . ?
C15 C19 C21 114.03(14) . . ?
C15 C19 C20 110.46(13) . . ?
C21 C19 H19 107.8 . . ?
C21 C19 C20 108.65(15) . . ?
C20 C19 H19 107.8 . . ?
C26 C25 H25 120.4 . . ?
C26 C25 C24 119.22(14) . . ?
C24 C25 H25 120.4 . . ?
C32 C37 H37 108.0 . . ?
C32 C37 C38 111.90(14) . . ?
C32 C37 C39 109.98(14) . . ?
C38 C37 H37 108.0 . . ?
C39 C37 H37 108.0 . . ?
C39 C37 C38 110.71(14) . . ?
C11 C12 H12 119.6 . . ?
C13 C12 C11 120.73(14) . . ?
C13 C12 H12 119.6 . . ?
C6 C5 H5 119.2 . . ?
C4 C5 C6 121.63(15) . . ?
C4 C5 H5 119.2 . . ?
C36 C35 H35 119.3 . . ?
C34 C35 C36 121.44(15) . . ?
C34 C35 H35 119.3 . . ?
C23 C24 C25 120.43(14) . . ?
C23 C24 H24 119.8 . . ?
C25 C24 H24 119.8 . . ?
C5 C4 H4 120.3 . . ?
C5 C4 C3 119.32(15) . . ?
C3 C4 H4 120.3 . . ?
C2 C3 C4 120.40(14) . . ?
C2 C3 H3 119.8 . . ?
C4 C3 H3 119.8 . . ?
C32 C33 H33 119.6 . . ?
C34 C33 C32 120.89(16) . . ?
C34 C33 H33 119.6 . . ?
C15 C14 H14 119.4 . . ?
C13 C14 C15 121.23(15) . . ?
C13 C14 H14 119.4 . . ?
N1 C9 H9A 109.5 . . ?
N1 C9 H9B 109.5 . . ?
N1 C9 H9C 109.5 . . ?
H9A C9 H9B 109.5 . . ?
H9A C9 H9C 109.5 . . ?
H9B C9 H9C 109.5 . . ?
C35 C34 C33 120.52(14) . . ?
C35 C34 H34 119.7 . . ?
C33 C34 H34 119.7 . . ?
C12 C13 C14 120.78(14) . . ?
C12 C13 H13 119.6 . . ?
C14 C13 H13 119.6 . . ?
C16 C17 H17A 109.5 . . ?
C16 C17 H17B 109.5 . . ?
C16 C17 H17C 109.5 . . ?
H17A C17 H17B 109.5 . . ?
H17A C17 H17C 109.5 . . ?
H17B C17 H17C 109.5 . . ?
C16 C18 H18A 109.5 . . ?
C16 C18 H18B 109.5 . . ?
C16 C18 H18C 109.5 . . ?
H18A C18 H18B 109.5 . . ?
H18A C18 H18C 109.5 . . ?
H18B C18 H18C 109.5 . . ?
C40 C42 H42A 109.5 . . ?
C40 C42 H42B 109.5 . . ?
C40 C42 H42C 109.5 . . ?
H42A C42 H42B 109.5 . . ?
H42A C42 H42C 109.5 . . ?
H42B C42 H42C 109.5 . . ?
C37 C38 H38A 109.5 . . ?
C37 C38 H38B 109.5 . . ?
C37 C38 H38C 109.5 . . ?
H38A C38 H38B 109.5 . . ?
H38A C38 H38C 109.5 . . ?
H38B C38 H38C 109.5 . . ?
C37 C39 H39A 109.5 . . ?
C37 C39 H39B 109.5 . . ?
C37 C39 H39C 109.5 . . ?
H39A C39 H39B 109.5 . . ?
H39A C39 H39C 109.5 . . ?
H39B C39 H39C 109.5 . . ?
C40 C41 H41A 109.5 . . ?
C40 C41 H41B 109.5 . . ?
C40 C41 H41C 109.5 . . ?
H41A C41 H41B 109.5 . . ?
H41A C41 H41C 109.5 . . ?
H41B C41 H41C 109.5 . . ?
C19 C21 H21A 109.5 . . ?
C19 C21 H21B 109.5 . . ?
C19 C21 H21C 109.5 . . ?
H21A C21 H21B 109.5 . . ?
H21A C21 H21C 109.5 . . ?
H21B C21 H21C 109.5 . . ?
C19 C20 H20A 109.5 . . ?
C19 C20 H20B 109.5 . . ?
C19 C20 H20C 109.5 . . ?
H20A C20 H20B 109.5 . . ?
H20A C20 H20C 109.5 . . ?
H20B C20 H20C 109.5 . . ?

loop_
_geom_bond_atom_site_label_1
_geom_bond_atom_site_label_2
_geom_bond_distance
_geom_bond_site_symmetry_2
_geom_bond_publ_flag
Fe1 O2 1.9451(10) . ?
Fe1 O1 1.9402(10) . ?
Fe1 C29 2.0607(14) . ?
Fe1 C8 2.0544(14) . ?
O2 C22 1.3295(17) . ?
O1 C1 1.3272(18) . ?
N4 N5 1.3299(15) . ?
N4 C28 1.3718(17) . ?
N4 C30 1.4644(18) . ?
N6 N5 1.3397(16) . ?
N6 C29 1.3629(16) . ?
N6 C31 1.4512(16) . ?
N3 N2 1.3414(16) . ?
N3 C8 1.3629(17) . ?
N3 C10 1.4474(17) . ?
N1 N2 1.3273(16) . ?
N1 C7 1.3729(18) . ?
N1 C9 1.465(2) . ?
C29 C28 1.4011(18) . ?
C28 C27 1.4698(18) . ?
C22 C27 1.423(2) . ?
C22 C23 1.4085(19) . ?
C27 C26 1.405(2) . ?
C8 C7 1.4017(19) . ?
C31 C36 1.402(2) . ?
C31 C32 1.389(2) . ?
C10 C11 1.3953(19) . ?
C10 C15 1.400(2) . ?
C7 C6 1.4695(18) . ?
C11 C16 1.517(2) . ?
C11 C12 1.396(2) . ?
C1 C6 1.423(2) . ?
C1 C2 1.411(2) . ?
C16 H16 1.0000 . ?
C16 C17 1.528(2) . ?
C16 C18 1.522(2) . ?
C36 C40 1.512(2) . ?
C36 C35 1.393(2) . ?
C6 C5 1.402(2) . ?
C32 C37 1.523(2) . ?
C32 C33 1.394(2) . ?
C40 H40 1.0000 . ?
C40 C42 1.530(2) . ?
C40 C41 1.526(2) . ?
C15 C19 1.517(2) . ?
C15 C14 1.392(2) . ?
C30 H30A 0.9800 . ?
C30 H30B 0.9800 . ?
C30 H30C 0.9800 . ?
C26 H26 0.9500 . ?
C26 C25 1.376(2) . ?
C2 H2 0.9500 . ?
C2 C3 1.375(2) . ?
C23 H23 0.9500 . ?
C23 C24 1.374(2) . ?
C19 H19 1.0000 . ?
C19 C21 1.523(2) . ?
C19 C20 1.534(2) . ?
C25 H25 0.9500 . ?
C25 C24 1.389(2) . ?
C37 H37 1.0000 . ?
C37 C38 1.536(2) . ?
C37 C39 1.527(2) . ?
C12 H12 0.9500 . ?
C12 C13 1.380(2) . ?
C5 H5 0.9500 . ?
C5 C4 1.380(2) . ?
C35 H35 0.9500 . ?
C35 C34 1.374(2) . ?
C24 H24 0.9500 . ?
C4 H4 0.9500 . ?
C4 C3 1.387(3) . ?
C3 H3 0.9500 . ?
C33 H33 0.9500 . ?
C33 C34 1.381(2) . ?
C14 H14 0.9500 . ?
C14 C13 1.381(2) . ?
C9 H9A 0.9800 . ?
C9 H9B 0.9800 . ?
C9 H9C 0.9800 . ?
C34 H34 0.9500 . ?
C13 H13 0.9500 . ?
C17 H17A 0.9800 . ?
C17 H17B 0.9800 . ?
C17 H17C 0.9800 . ?
C18 H18A 0.9800 . ?
C18 H18B 0.9800 . ?
C18 H18C 0.9800 . ?
C42 H42A 0.9800 . ?
C42 H42B 0.9800 . ?
C42 H42C 0.9800 . ?
C38 H38A 0.9800 . ?
C38 H38B 0.9800 . ?
C38 H38C 0.9800 . ?
C39 H39A 0.9800 . ?
C39 H39B 0.9800 . ?
C39 H39C 0.9800 . ?
C41 H41A 0.9800 . ?
C41 H41B 0.9800 . ?
C41 H41C 0.9800 . ?
C21 H21A 0.9800 . ?
C21 H21B 0.9800 . ?
C21 H21C 0.9800 . ?
C20 H20A 0.9800 . ?
C20 H20B 0.9800 . ?
C20 H20C 0.9800 . ?

loop_
_geom_torsion_atom_site_label_1
_geom_torsion_atom_site_label_2
_geom_torsion_atom_site_label_3
_geom_torsion_atom_site_label_4
_geom_torsion
_geom_torsion_site_symmetry_1
_geom_torsion_site_symmetry_2
_geom_torsion_site_symmetry_3
_geom_torsion_site_symmetry_4
_geom_torsion_publ_flag
Fe1 O2 C22 C27 38.90(18) . . . . ?
Fe1 O2 C22 C23 -141.58(11) . . . . ?
Fe1 O1 C1 C6 38.03(18) . . . . ?
Fe1 O1 C1 C2 -143.13(11) . . . . ?
Fe1 C29 C28 N4 -171.78(9) . . . . ?
Fe1 C29 C28 C27 8.63(19) . . . . ?
Fe1 C8 C7 N1 -170.91(9) . . . . ?
Fe1 C8 C7 C6 8.02(19) . . . . ?
O2 C22 C27 C28 0.8(2) . . . . ?
O2 C22 C27 C26 -176.10(13) . . . . ?
O2 C22 C23 C24 178.31(14) . . . . ?
O1 C1 C6 C7 0.6(2) . . . . ?
O1 C1 C6 C5 -176.73(13) . . . . ?
O1 C1 C2 C3 178.42(14) . . . . ?
N4 C28 C27 C22 154.71(14) . . . . ?
N4 C28 C27 C26 -28.4(2) . . . . ?
N6 C29 C28 N4 0.71(14) . . . . ?
N6 C29 C28 C27 -178.88(13) . . . . ?
N6 C31 C36 C40 1.9(2) . . . . ?
N6 C31 C36 C35 -178.75(12) . . . . ?
N6 C31 C32 C37 -1.5(2) . . . . ?
N6 C31 C32 C33 177.59(13) . . . . ?
N3 C8 C7 N1 0.89(14) . . . . ?
N3 C8 C7 C6 179.83(13) . . . . ?
N3 C10 C11 C16 -1.4(2) . . . . ?
N3 C10 C11 C12 178.62(12) . . . . ?
N3 C10 C15 C19 -2.0(2) . . . . ?
N3 C10 C15 C14 -179.48(12) . . . . ?
N5 N4 C28 C29 -0.53(15) . . . . ?
N5 N4 C28 C27 179.07(13) . . . . ?
N5 N6 C29 Fe1 169.35(11) . . . . ?
N5 N6 C29 C28 -0.72(16) . . . . ?
N5 N6 C31 C36 -89.43(16) . . . . ?
N5 N6 C31 C32 92.46(15) . . . . ?
N1 C7 C6 C1 154.27(14) . . . . ?
N1 C7 C6 C5 -28.4(2) . . . . ?
N2 N3 C8 Fe1 168.56(11) . . . . ?
N2 N3 C8 C7 -0.81(15) . . . . ?
N2 N3 C10 C11 -74.49(16) . . . . ?
N2 N3 C10 C15 105.87(14) . . . . ?
N2 N1 C7 C8 -0.77(16) . . . . ?
N2 N1 C7 C6 -179.73(13) . . . . ?
C29 N6 N5 N4 0.42(15) . . . . ?
C29 N6 C31 C36 90.32(17) . . . . ?
C29 N6 C31 C32 -87.79(17) . . . . ?
C29 C28 C27 C22 -25.8(2) . . . . ?
C29 C28 C27 C26 151.07(15) . . . . ?
C28 N4 N5 N6 0.09(14) . . . . ?
C28 C27 C26 C25 179.69(15) . . . . ?
C22 C27 C26 C25 -3.5(2) . . . . ?
C22 C23 C24 C25 -1.2(3) . . . . ?
C27 C22 C23 C24 -2.1(2) . . . . ?
C27 C26 C25 C24 0.1(2) . . . . ?
C8 N3 N2 N1 0.37(15) . . . . ?
C8 N3 C10 C11 102.63(16) . . . . ?
C8 N3 C10 C15 -77.00(18) . . . . ?
C8 C7 C6 C1 -24.5(2) . . . . ?
C8 C7 C6 C5 152.81(14) . . . . ?
C31 N6 N5 N4 -179.81(12) . . . . ?
C31 N6 C29 Fe1 -10.4(2) . . . . ?
C31 N6 C29 C28 179.52(13) . . . . ?
C31 C36 C40 C42 -123.18(15) . . . . ?
C31 C36 C40 C41 113.14(16) . . . . ?
C31 C36 C35 C34 1.4(2) . . . . ?
C31 C32 C37 C38 -126.79(16) . . . . ?
C31 C32 C37 C39 109.73(17) . . . . ?
C31 C32 C33 C34 1.0(2) . . . . ?
C10 N3 N2 N1 177.83(11) . . . . ?
C10 N3 C8 Fe1 -8.6(2) . . . . ?
C10 N3 C8 C7 -177.96(12) . . . . ?
C10 C11 C16 C17 109.29(16) . . . . ?
C10 C11 C16 C18 -125.89(15) . . . . ?
C10 C11 C12 C13 1.5(2) . . . . ?
C10 C15 C19 C21 162.87(15) . . . . ?
C10 C15 C19 C20 -74.44(18) . . . . ?
C10 C15 C14 C13 0.3(2) . . . . ?
C7 N1 N2 N3 0.27(15) . . . . ?
C7 C6 C5 C4 179.29(14) . . . . ?
C11 C10 C15 C19 178.40(13) . . . . ?
C11 C10 C15 C14 0.9(2) . . . . ?
C11 C12 C13 C14 -0.4(2) . . . . ?
C1 C6 C5 C4 -3.4(2) . . . . ?
C1 C2 C3 C4 -0.3(3) . . . . ?
C16 C11 C12 C13 -178.52(14) . . . . ?
C36 C31 C32 C37 -179.47(14) . . . . ?
C36 C31 C32 C33 -0.4(2) . . . . ?
C36 C35 C34 C33 -0.9(3) . . . . ?
C6 C1 C2 C3 -2.7(2) . . . . ?
C6 C5 C4 C3 0.5(2) . . . . ?
C32 C31 C36 C40 179.85(14) . . . . ?
C32 C31 C36 C35 -0.7(2) . . . . ?
C32 C33 C34 C35 -0.3(3) . . . . ?
C40 C36 C35 C34 -179.18(15) . . . . ?
C15 C10 C11 C16 178.24(13) . . . . ?
C15 C10 C11 C12 -1.8(2) . . . . ?
C15 C14 C13 C12 -0.5(3) . . . . ?
C30 N4 N5 N6 -177.73(12) . . . . ?
C30 N4 C28 C29 176.89(14) . . . . ?
C30 N4 C28 C27 -3.5(2) . . . . ?
C26 C25 C24 C23 2.2(3) . . . . ?
C2 C1 C6 C7 -178.24(13) . . . . ?
C2 C1 C6 C5 4.4(2) . . . . ?
C23 C22 C27 C28 -178.70(13) . . . . ?
C23 C22 C27 C26 4.4(2) . . . . ?
C19 C15 C14 C13 -177.19(15) . . . . ?
C37 C32 C33 C34 -179.94(15) . . . . ?
C12 C11 C16 C17 -70.71(18) . . . . ?
C12 C11 C16 C18 54.12(19) . . . . ?
C5 C4 C3 C2 1.4(3) . . . . ?
C35 C36 C40 C42 57.44(18) . . . . ?
C35 C36 C40 C41 -66.24(18) . . . . ?
C33 C32 C37 C38 54.2(2) . . . . ?
C33 C32 C37 C39 -69.32(19) . . . . ?
C14 C15 C19 C21 -19.8(2) . . . . ?
C14 C15 C19 C20 102.90(18) . . . . ?
C9 N1 N2 N3 -175.78(12) . . . . ?
C9 N1 C7 C8 174.53(15) . . . . ?
C9 N1 C7 C6 -4.4(2) . . . . ?

loop_
_twin_individual_id
_twin_individual_mass_fraction_refined
1 0.6646(5)
2 0.3354(5)
